data_1543994
loop_
_publ_author_name
'Huang, Hai-Chao'
'Wang, Bin'
'Zhang, Yan-Ping'
'Li, Yue-Sheng'

_publ_section_title
;
 Bimetallic aluminum complexes with cyclic \b-ketiminato ligands: the
 cooperative effect improves their capability in polymerization of lactide
 and \e-caprolactone
;
_journal_issue 37
_journal_name_full 'Polym. Chem.'
_journal_page_first 5819
_journal_paper_doi 10.1039/C6PY01092J
_journal_volume 7
_journal_year 2016
_chemical_formula_sum 'C31 H40 Al2 N2 O2'
_chemical_formula_weight 526.61
_chemical_name_systematic
; 
 ? 
;
_space_group_IT_number 2
_symmetry_cell_setting triclinic
_symmetry_space_group_name_Hall '-P 1'
_symmetry_space_group_name_H-M 'P -1'
_atom_sites_solution_hydrogens geom
_atom_sites_solution_primary direct
_atom_sites_solution_secondary difmap
_audit_creation_method SHELXL-97
_audit_update_record
;
2016-06-05 deposited with the CCDC.
2016-08-29 downloaded from the CCDC.
;
_cell_angle_alpha 77.640(6)
_cell_angle_beta 81.252(6)
_cell_angle_gamma 80.078(6)
_cell_formula_units_Z 2
_cell_length_a 7.4541(8)
_cell_length_b 12.2711(13)
_cell_length_c 15.7103(15)
_cell_measurement_reflns_used 3116
_cell_measurement_temperature 113(2)
_cell_measurement_theta_max 27.5
_cell_measurement_theta_min 3.1
_cell_volume 1372.8(2)
_computing_cell_refinement 'CrystalClear-SM Expert 2.1 b42'
_computing_data_collection 'CrystalClear-SM Expert 2.1 b42(Rigaku, 2015)'
_computing_data_reduction 'CrystalClear-SM Expert 2.1 b42'
_computing_molecular_graphics 'CrystalStructure 4.1'
_computing_publication_material 'CrystalStructure 4.1'
_computing_structure_refinement 'SHELXL-97 (Sheldrick, 1997)'
_computing_structure_solution 'SHELXS-97 (Sheldrick, 1990)'
_diffrn_ambient_temperature 113(2)
_diffrn_detector_area_resol_mean 5.814
_diffrn_measured_fraction_theta_full 0.981
_diffrn_measured_fraction_theta_max 0.981
_diffrn_measurement_device_type 'Rigaku XtaLAB P200'
_diffrn_measurement_method '\w and \f scans'
_diffrn_radiation_monochromator multilayer
_diffrn_radiation_source 'rotating anode'
_diffrn_radiation_type MoK\a
_diffrn_radiation_wavelength 0.71073
_diffrn_reflns_av_R_equivalents 0.0226
_diffrn_reflns_av_sigmaI/netI 0.0207
_diffrn_reflns_limit_h_max 9
_diffrn_reflns_limit_h_min -9
_diffrn_reflns_limit_k_max 15
_diffrn_reflns_limit_k_min -15
_diffrn_reflns_limit_l_max 20
_diffrn_reflns_limit_l_min -20
_diffrn_reflns_number 17806
_diffrn_reflns_theta_full 27.55
_diffrn_reflns_theta_max 27.55
_diffrn_reflns_theta_min 3.06
_diffrn_standards_decay_% 0
_diffrn_standards_interval_count 0
_diffrn_standards_interval_time 0
_diffrn_standards_number 0
_exptl_absorpt_coefficient_mu 0.137
_exptl_absorpt_correction_T_max 0.9837
_exptl_absorpt_correction_T_min 0.9730
_exptl_absorpt_correction_type multi-scan
_exptl_absorpt_process_details 'REQAB (Rigaku, 1998)'
_exptl_crystal_colour colorless
_exptl_crystal_density_diffrn 1.274
_exptl_crystal_density_method 'not measured'
_exptl_crystal_description prism
_exptl_crystal_F_000 564
_exptl_crystal_size_max 0.20
_exptl_crystal_size_mid 0.18
_exptl_crystal_size_min 0.12
_refine_diff_density_max 0.385
_refine_diff_density_min -0.365
_refine_diff_density_rms 0.049
_refine_ls_extinction_method none
_refine_ls_goodness_of_fit_ref 1.038
_refine_ls_hydrogen_treatment mixed
_refine_ls_matrix_type full
_refine_ls_number_parameters 334
_refine_ls_number_reflns 6207
_refine_ls_number_restraints 0
_refine_ls_restrained_S_all 1.038
_refine_ls_R_factor_all 0.0374
_refine_ls_R_factor_gt 0.0328
_refine_ls_shift/su_max 0.002
_refine_ls_shift/su_mean 0.000
_refine_ls_structure_factor_coef Fsqd
_refine_ls_weighting_details 'calc w=1/[\s^2^(Fo^2^)+(0.0545P)^2^+0.5709P] where P=(Fo^2^+2Fc^2^)/3'
_refine_ls_weighting_scheme calc
_refine_ls_wR_factor_gt 0.0937
_refine_ls_wR_factor_ref 0.0970
_reflns_number_gt 5534
_reflns_number_total 6207
_reflns_threshold_expression >2sigma(I)
_cod_data_source_file c6py01092j2.cif
_cod_data_source_block shelx
_cod_depositor_comments
;
The following automatic conversions were performed:

'_symmetry_cell_setting' value 'Triclinic' changed to 'triclinic'
according to
/usr/data/users/saulius/crontab/automatic-downloads/rss-feeds/RSC/lib/dictionaries/cif_core.dic
dictionary named 'cif_core.dic' version 2.4.2 from 2011-04-26.

Automatic conversion script
Id: cif_fix_values 4268 2015-11-12 08:31:59Z antanas 

 Adding full bibliography for 1543992--1543994.cif.
;
_cod_original_sg_symbol_H-M p-1
_cod_database_code 1543994

loop_
_symmetry_equiv_pos_as_xyz
'x, y, z'
'-x, -y, -z'

loop_
_atom_site_label
_atom_site_type_symbol
_atom_site_fract_x
_atom_site_fract_y
_atom_site_fract_z
_atom_site_U_iso_or_equiv
_atom_site_adp_type
_atom_site_occupancy
_atom_site_symmetry_multiplicity
_atom_site_calc_flag
_atom_site_refinement_flags
Al1 Al 0.28776(5) 0.82544(3) 1.02536(2) 0.01092(9) Uani 1 1 d .
Al2 Al 1.15985(5) 0.61114(3) 0.73363(2) 0.01172(9) Uani 1 1 d .
O1 O 0.27193(11) 0.90480(7) 1.11079(5) 0.01338(17) Uani 1 1 d .
O2 O 1.18024(11) 0.54571(7) 0.64001(5) 0.01384(18) Uani 1 1 d .
N1 N 0.55211(14) 0.82259(8) 0.99644(6) 0.01134(19) Uani 1 1 d .
N2 N 0.89324(14) 0.63550(8) 0.74864(6) 0.01156(19) Uani 1 1 d .
C1 C 0.39456(16) 0.88198(9) 1.16648(7) 0.0112(2) Uani 1 1 d .
C2 C 0.33070(16) 0.91365(9) 1.25301(7) 0.0118(2) Uani 1 1 d .
C3 C 0.14265(17) 0.94299(10) 1.27742(8) 0.0141(2) Uani 1 1 d .
H3A H 0.0570 0.9411 1.2389 0.017 Uiso 1 1 calc R
C4 C 0.08117(17) 0.97477(10) 1.35775(8) 0.0166(2) Uani 1 1 d .
H4A H -0.0464 0.9939 1.3745 0.020 Uiso 1 1 calc R
C5 C 0.20689(18) 0.97845(11) 1.41355(8) 0.0179(3) Uani 1 1 d .
H5A H 0.1651 1.0005 1.4684 0.021 Uiso 1 1 calc R
C6 C 0.39360(18) 0.94991(10) 1.38940(8) 0.0163(2) Uani 1 1 d .
H6A H 0.4785 0.9531 1.4279 0.020 Uiso 1 1 calc R
C7 C 0.45791(17) 0.91665(9) 1.30931(7) 0.0131(2) Uani 1 1 d .
C8 C 0.66069(17) 0.89038(11) 1.28084(8) 0.0158(2) Uani 1 1 d .
H8A H 0.7249 0.8580 1.3333 0.019 Uiso 1 1 calc R
H8B H 0.7087 0.9612 1.2516 0.019 Uiso 1 1 calc R
C9 C 0.70151(17) 0.80736(11) 1.21791(8) 0.0167(2) Uani 1 1 d .
H9A H 0.8299 0.8070 1.1900 0.020 Uiso 1 1 calc R
H9B H 0.6893 0.7306 1.2518 0.020 Uiso 1 1 calc R
C10 C 0.57476(16) 0.83625(10) 1.14705(7) 0.0129(2) Uani 1 1 d .
C11 C 0.64745(16) 0.82434(9) 1.05930(8) 0.0126(2) Uani 1 1 d .
H11A H 0.7770 0.8170 1.0454 0.015 Uiso 1 1 calc R
C14 C 0.22114(17) 0.67672(10) 1.08209(8) 0.0164(2) Uani 1 1 d .
H14A H 0.2949 0.6440 1.1304 0.025 Uiso 1 1 calc R
H14B H 0.2445 0.6271 1.0391 0.025 Uiso 1 1 calc R
H14C H 0.0907 0.6847 1.1051 0.025 Uiso 1 1 calc R
C13 C 0.16293(18) 0.91209(10) 0.92590(8) 0.0165(2) Uani 1 1 d .
H13A H 0.2107 0.9839 0.9048 0.025 Uiso 1 1 calc R
H13B H 0.0309 0.9267 0.9445 0.025 Uiso 1 1 calc R
H13C H 0.1847 0.8691 0.8785 0.025 Uiso 1 1 calc R
C12 C 0.64924(16) 0.82551(9) 0.90681(7) 0.0119(2) Uani 1 1 d .
H12A H 0.7536 0.8681 0.8999 0.014 Uiso 1 1 calc R
H12B H 0.5645 0.8671 0.8641 0.014 Uiso 1 1 calc R
C15 C 0.72291(15) 0.70807(9) 0.88381(7) 0.0109(2) Uani 1 1 d .
C16 C 0.57205(17) 0.63310(10) 0.90676(8) 0.0163(2) Uani 1 1 d .
H16A H 0.5365 0.6189 0.9704 0.024 Uiso 1 1 calc R
H16B H 0.6175 0.5613 0.8876 0.024 Uiso 1 1 calc R
H16C H 0.4653 0.6710 0.8770 0.024 Uiso 1 1 calc R
C17 C 0.88695(17) 0.65186(10) 0.93275(8) 0.0161(2) Uani 1 1 d .
H17A H 0.8475 0.6377 0.9961 0.024 Uiso 1 1 calc R
H17B H 0.9814 0.7016 0.9194 0.024 Uiso 1 1 calc R
H17C H 0.9372 0.5802 0.9142 0.024 Uiso 1 1 calc R
C18 C 0.78117(16) 0.73157(9) 0.78336(7) 0.0120(2) Uani 1 1 d .
H18A H 0.6692 0.7544 0.7533 0.014 Uiso 1 1 calc R
H18B H 0.8515 0.7960 0.7684 0.014 Uiso 1 1 calc R
C19 C 0.80907(16) 0.56536(10) 0.72250(7) 0.0125(2) Uani 1 1 d .
H19A H 0.6790 0.5750 0.7339 0.015 Uiso 1 1 calc R
C20 C 0.89428(16) 0.47587(10) 0.67848(7) 0.0129(2) Uani 1 1 d .
C21 C 0.78458(17) 0.38491(10) 0.67321(8) 0.0158(2) Uani 1 1 d .
H21A H 0.6522 0.4132 0.6842 0.019 Uiso 1 1 calc R
H21B H 0.8138 0.3185 0.7198 0.019 Uiso 1 1 calc R
C22 C 0.82389(16) 0.34858(10) 0.58417(8) 0.0136(2) Uani 1 1 d .
H22A H 0.7734 0.2777 0.5888 0.016 Uiso 1 1 calc R
H22B H 0.7610 0.4071 0.5404 0.016 Uiso 1 1 calc R
C23 C 1.02640(16) 0.33053(9) 0.55296(7) 0.0122(2) Uani 1 1 d .
C24 C 1.09926(17) 0.25788(10) 0.49469(8) 0.0150(2) Uani 1 1 d .
H24A H 1.0209 0.2161 0.4765 0.018 Uiso 1 1 calc R
C25 C 1.28467(18) 0.24610(10) 0.46305(8) 0.0169(2) Uani 1 1 d .
H25A H 1.3318 0.1968 0.4232 0.020 Uiso 1 1 calc R
C26 C 1.40170(17) 0.30622(10) 0.48948(8) 0.0165(2) Uani 1 1 d .
H26A H 1.5286 0.2977 0.4681 0.020 Uiso 1 1 calc R
C27 C 1.33175(17) 0.37869(10) 0.54724(8) 0.0143(2) Uani 1 1 d .
H27A H 1.4112 0.4196 0.5657 0.017 Uiso 1 1 calc R
C28 C 1.14427(16) 0.39179(9) 0.57848(7) 0.0121(2) Uani 1 1 d .
C29 C 1.07068(16) 0.47416(9) 0.63599(7) 0.0117(2) Uani 1 1 d .
C30 C 1.25254(18) 0.75679(11) 0.70011(8) 0.0183(3) Uani 1 1 d .
H30A H 1.1875 0.8049 0.6527 0.028 Uiso 1 1 calc R
H30B H 1.3841 0.7444 0.6799 0.028 Uiso 1 1 calc R
H30C H 1.2322 0.7937 0.7509 0.028 Uiso 1 1 calc R
C31 C 1.25955(17) 0.49299(10) 0.82721(8) 0.0169(2) Uani 1 1 d .
H31A H 1.1975 0.4267 0.8349 0.025 Uiso 1 1 calc R
H31B H 1.2395 0.5213 0.8822 0.025 Uiso 1 1 calc R
H31C H 1.3914 0.4721 0.8112 0.025 Uiso 1 1 calc R

loop_
_atom_site_aniso_label
_atom_site_aniso_U_11
_atom_site_aniso_U_22
_atom_site_aniso_U_33
_atom_site_aniso_U_23
_atom_site_aniso_U_13
_atom_site_aniso_U_12
Al1 0.01096(18) 0.01237(17) 0.00993(16) -0.00361(12) -0.00096(13) -0.00153(13)
Al2 0.01107(18) 0.01375(17) 0.01157(17) -0.00553(13) -0.00052(13) -0.00201(13)
O1 0.0120(4) 0.0168(4) 0.0121(4) -0.0063(3) -0.0023(3) 0.0007(3)
O2 0.0121(4) 0.0171(4) 0.0143(4) -0.0078(3) 0.0008(3) -0.0038(3)
N1 0.0131(5) 0.0108(4) 0.0106(4) -0.0046(3) 0.0010(4) -0.0016(4)
N2 0.0125(5) 0.0135(5) 0.0087(4) -0.0043(3) 0.0002(4) -0.0006(4)
C1 0.0133(6) 0.0106(5) 0.0102(5) -0.0029(4) -0.0011(4) -0.0025(4)
C2 0.0147(6) 0.0101(5) 0.0103(5) -0.0027(4) 0.0009(4) -0.0018(4)
C3 0.0146(6) 0.0141(5) 0.0133(5) -0.0039(4) -0.0004(4) -0.0010(4)
C4 0.0160(6) 0.0163(6) 0.0158(6) -0.0046(4) 0.0037(5) -0.0002(5)
C5 0.0231(7) 0.0178(6) 0.0121(5) -0.0063(4) 0.0035(5) -0.0022(5)
C6 0.0205(6) 0.0175(6) 0.0121(5) -0.0054(4) -0.0025(5) -0.0024(5)
C7 0.0163(6) 0.0117(5) 0.0114(5) -0.0030(4) -0.0006(4) -0.0023(4)
C8 0.0148(6) 0.0215(6) 0.0125(5) -0.0068(5) -0.0020(4) -0.0020(5)
C9 0.0142(6) 0.0220(6) 0.0145(6) -0.0083(5) -0.0035(5) 0.0029(5)
C10 0.0138(6) 0.0139(5) 0.0117(5) -0.0050(4) -0.0014(4) -0.0015(4)
C11 0.0108(5) 0.0131(5) 0.0145(5) -0.0058(4) 0.0002(4) -0.0008(4)
C14 0.0157(6) 0.0164(6) 0.0166(6) -0.0027(4) 0.0002(5) -0.0034(5)
C13 0.0186(6) 0.0176(6) 0.0139(5) -0.0035(4) -0.0040(5) -0.0023(5)
C12 0.0139(6) 0.0115(5) 0.0101(5) -0.0037(4) 0.0018(4) -0.0023(4)
C15 0.0120(5) 0.0112(5) 0.0098(5) -0.0042(4) 0.0004(4) -0.0012(4)
C16 0.0172(6) 0.0150(5) 0.0177(6) -0.0072(4) 0.0042(5) -0.0053(5)
C17 0.0168(6) 0.0180(6) 0.0126(5) -0.0045(4) -0.0023(5) 0.0026(5)
C18 0.0132(5) 0.0122(5) 0.0103(5) -0.0045(4) 0.0002(4) 0.0005(4)
C19 0.0116(5) 0.0160(5) 0.0095(5) -0.0032(4) 0.0007(4) -0.0019(4)
C20 0.0140(6) 0.0145(5) 0.0111(5) -0.0050(4) -0.0001(4) -0.0031(4)
C21 0.0162(6) 0.0182(6) 0.0150(6) -0.0075(4) 0.0029(4) -0.0070(5)
C22 0.0143(6) 0.0143(5) 0.0135(5) -0.0052(4) -0.0006(4) -0.0036(4)
C23 0.0153(6) 0.0111(5) 0.0092(5) -0.0013(4) -0.0013(4) -0.0006(4)
C24 0.0203(6) 0.0135(5) 0.0125(5) -0.0050(4) -0.0027(5) -0.0024(4)
C25 0.0221(6) 0.0153(6) 0.0134(5) -0.0071(4) -0.0001(5) 0.0012(5)
C26 0.0149(6) 0.0184(6) 0.0151(6) -0.0057(5) 0.0007(5) 0.0017(5)
C27 0.0144(6) 0.0156(5) 0.0134(5) -0.0048(4) -0.0014(4) -0.0009(4)
C28 0.0146(6) 0.0121(5) 0.0090(5) -0.0025(4) -0.0011(4) -0.0004(4)
C29 0.0135(6) 0.0122(5) 0.0100(5) -0.0031(4) -0.0029(4) -0.0009(4)
C30 0.0194(6) 0.0176(6) 0.0201(6) -0.0076(5) 0.0004(5) -0.0059(5)
C31 0.0141(6) 0.0190(6) 0.0177(6) -0.0048(5) -0.0022(5) -0.0007(5)

loop_
_atom_type_symbol
_atom_type_description
_atom_type_scat_dispersion_real
_atom_type_scat_dispersion_imag
_atom_type_scat_source
C C 0.0033 0.0016 'International Tables Vol C Tables 4.2.6.8 and 6.1.1.4'
H H 0.0000 0.0000 'International Tables Vol C Tables 4.2.6.8 and 6.1.1.4'
N N 0.0061 0.0033 'International Tables Vol C Tables 4.2.6.8 and 6.1.1.4'
O O 0.0106 0.0060 'International Tables Vol C Tables 4.2.6.8 and 6.1.1.4'
Al Al 0.0645 0.0514 'International Tables Vol C Tables 4.2.6.8 and 6.1.1.4'

loop_
_geom_angle_atom_site_label_1
_geom_angle_atom_site_label_2
_geom_angle_atom_site_label_3
_geom_angle
O1 Al1 N1 93.91(4)
O1 Al1 C13 111.89(5)
N1 Al1 C13 109.77(5)
O1 Al1 C14 106.87(5)
N1 Al1 C14 112.49(5)
C13 Al1 C14 119.04(6)
O2 Al2 N2 94.78(4)
O2 Al2 C30 110.62(5)
N2 Al2 C30 109.89(5)
O2 Al2 C31 105.68(5)
N2 Al2 C31 111.92(5)
C30 Al2 C31 120.75(6)
C1 O1 Al1 121.21(7)
C29 O2 Al2 121.45(7)
C11 N1 C12 118.11(10)
C11 N1 Al1 117.88(8)
C12 N1 Al1 123.91(8)
C19 N2 C18 118.43(10)
C19 N2 Al2 117.77(8)
C18 N2 Al2 123.72(8)
O1 C1 C10 124.01(10)
O1 C1 C2 115.77(10)
C10 C1 C2 120.16(10)
C3 C2 C7 120.24(10)
C3 C2 C1 119.59(11)
C7 C2 C1 120.15(10)
C4 C3 C2 120.17(11)
C4 C3 H3A 119.9
C2 C3 H3A 119.9
C3 C4 C5 119.78(12)
C3 C4 H4A 120.1
C5 C4 H4A 120.1
C4 C5 C6 120.23(11)
C4 C5 H5A 119.9
C6 C5 H5A 119.9
C5 C6 C7 120.82(12)
C5 C6 H6A 119.6
C7 C6 H6A 119.6
C6 C7 C2 118.76(11)
C6 C7 C8 121.16(11)
C2 C7 C8 119.99(10)
C7 C8 C9 112.03(10)
C7 C8 H8A 109.2
C9 C8 H8A 109.2
C7 C8 H8B 109.2
C9 C8 H8B 109.2
H8A C8 H8B 107.9
C10 C9 C8 112.72(10)
C10 C9 H9A 109.0
C8 C9 H9A 109.0
C10 C9 H9B 109.0
C8 C9 H9B 109.0
H9A C9 H9B 107.8
C1 C10 C11 120.89(11)
C1 C10 C9 119.49(10)
C11 C10 C9 119.42(10)
N1 C11 C10 126.03(11)
N1 C11 H11A 117.0
C10 C11 H11A 117.0
Al1 C14 H14A 109.5
Al1 C14 H14B 109.5
H14A C14 H14B 109.5
Al1 C14 H14C 109.5
H14A C14 H14C 109.5
H14B C14 H14C 109.5
Al1 C13 H13A 109.5
Al1 C13 H13B 109.5
H13A C13 H13B 109.5
Al1 C13 H13C 109.5
H13A C13 H13C 109.5
H13B C13 H13C 109.5
N1 C12 C15 114.58(9)
N1 C12 H12A 108.6
C15 C12 H12A 108.6
N1 C12 H12B 108.6
C15 C12 H12B 108.6
H12A C12 H12B 107.6
C17 C15 C16 109.88(10)
C17 C15 C12 110.61(9)
C16 C15 C12 110.34(9)
C17 C15 C18 110.65(9)
C16 C15 C18 110.28(9)
C12 C15 C18 105.00(9)
C15 C16 H16A 109.5
C15 C16 H16B 109.5
H16A C16 H16B 109.5
C15 C16 H16C 109.5
H16A C16 H16C 109.5
H16B C16 H16C 109.5
C15 C17 H17A 109.5
C15 C17 H17B 109.5
H17A C17 H17B 109.5
C15 C17 H17C 109.5
H17A C17 H17C 109.5
H17B C17 H17C 109.5
N2 C18 C15 114.93(9)
N2 C18 H18A 108.5
C15 C18 H18A 108.5
N2 C18 H18B 108.5
C15 C18 H18B 108.5
H18A C18 H18B 107.5
N2 C19 C20 126.20(11)
N2 C19 H19A 116.9
C20 C19 H19A 116.9
C29 C20 C19 121.38(11)
C29 C20 C21 119.20(10)
C19 C20 C21 119.30(10)
C20 C21 C22 112.65(10)
C20 C21 H21A 109.1
C22 C21 H21A 109.1
C20 C21 H21B 109.1
C22 C21 H21B 109.1
H21A C21 H21B 107.8
C23 C22 C21 112.16(10)
C23 C22 H22A 109.2
C21 C22 H22A 109.2
C23 C22 H22B 109.2
C21 C22 H22B 109.2
H22A C22 H22B 107.9
C24 C23 C28 118.57(11)
C24 C23 C22 121.40(11)
C28 C23 C22 119.93(10)
C25 C24 C23 120.88(11)
C25 C24 H24A 119.6
C23 C24 H24A 119.6
C24 C25 C26 120.30(11)
C24 C25 H25A 119.9
C26 C25 H25A 119.9
C27 C26 C25 119.59(11)
C27 C26 H26A 120.2
C25 C26 H26A 120.2
C26 C27 C28 120.25(11)
C26 C27 H27A 119.9
C28 C27 H27A 119.9
C23 C28 C27 120.39(10)
C23 C28 C29 120.18(11)
C27 C28 C29 119.39(11)
O2 C29 C20 123.95(10)
O2 C29 C28 115.79(10)
C20 C29 C28 120.20(11)
Al2 C30 H30A 109.5
Al2 C30 H30B 109.5
H30A C30 H30B 109.5
Al2 C30 H30C 109.5
H30A C30 H30C 109.5
H30B C30 H30C 109.5
Al2 C31 H31A 109.5
Al2 C31 H31B 109.5
H31A C31 H31B 109.5
Al2 C31 H31C 109.5
H31A C31 H31C 109.5
H31B C31 H31C 109.5

loop_
_geom_bond_atom_site_label_1
_geom_bond_atom_site_label_2
_geom_bond_distance
Al1 O1 1.7988(9)
Al1 N1 1.9497(11)
Al1 C13 1.9565(13)
Al1 C14 1.9628(13)
Al2 O2 1.7962(9)
Al2 N2 1.9435(11)
Al2 C30 1.9649(13)
Al2 C31 1.9658(13)
O1 C1 1.3151(14)
O2 C29 1.3147(14)
N1 C11 1.3071(15)
N1 C12 1.4785(14)
N2 C19 1.3111(15)
N2 C18 1.4773(14)
C1 C10 1.3789(17)
C1 C2 1.4802(15)
C2 C3 1.4011(17)
C2 C7 1.4015(16)
C3 C4 1.3886(16)
C3 H3A 0.9500
C4 C5 1.3893(18)
C4 H4A 0.9500
C5 C6 1.3899(18)
C5 H5A 0.9500
C6 C7 1.3959(16)
C6 H6A 0.9500
C7 C8 1.5089(17)
C8 C9 1.5299(16)
C8 H8A 0.9900
C8 H8B 0.9900
C9 C10 1.5143(16)
C9 H9A 0.9900
C9 H9B 0.9900
C10 C11 1.4308(16)
C11 H11A 0.9500
C14 H14A 0.9800
C14 H14B 0.9800
C14 H14C 0.9800
C13 H13A 0.9800
C13 H13B 0.9800
C13 H13C 0.9800
C12 C15 1.5487(15)
C12 H12A 0.9900
C12 H12B 0.9900
C15 C17 1.5265(16)
C15 C16 1.5271(16)
C15 C18 1.5499(15)
C16 H16A 0.9800
C16 H16B 0.9800
C16 H16C 0.9800
C17 H17A 0.9800
C17 H17B 0.9800
C17 H17C 0.9800
C18 H18A 0.9900
C18 H18B 0.9900
C19 C20 1.4278(15)
C19 H19A 0.9500
C20 C29 1.3800(17)
C20 C21 1.5153(16)
C21 C22 1.5293(15)
C21 H21A 0.9900
C21 H21B 0.9900
C22 C23 1.5081(16)
C22 H22A 0.9900
C22 H22B 0.9900
C23 C24 1.3997(16)
C23 C28 1.4006(16)
C24 C25 1.3896(18)
C24 H24A 0.9500
C25 C26 1.3931(18)
C25 H25A 0.9500
C26 C27 1.3885(16)
C26 H26A 0.9500
C27 C28 1.4026(17)
C27 H27A 0.9500
C28 C29 1.4792(15)
C30 H30A 0.9800
C30 H30B 0.9800
C30 H30C 0.9800
C31 H31A 0.9800
C31 H31B 0.9800
C31 H31C 0.9800

loop_
_geom_torsion_atom_site_label_1
_geom_torsion_atom_site_label_2
_geom_torsion_atom_site_label_3
_geom_torsion_atom_site_label_4
_geom_torsion
N1 Al1 O1 C1 -42.10(9)
C13 Al1 O1 C1 -155.23(9)
C14 Al1 O1 C1 72.82(10)
N2 Al2 O2 C29 -40.30(9)
C30 Al2 O2 C29 -153.64(9)
C31 Al2 O2 C29 74.06(10)
O1 Al1 N1 C11 30.00(9)
C13 Al1 N1 C11 144.94(9)
C14 Al1 N1 C11 -80.06(10)
O1 Al1 N1 C12 -146.15(8)
C13 Al1 N1 C12 -31.22(10)
C14 Al1 N1 C12 103.78(9)
O2 Al2 N2 C19 28.35(9)
C30 Al2 N2 C19 142.30(9)
C31 Al2 N2 C19 -80.68(10)
O2 Al2 N2 C18 -148.34(9)
C30 Al2 N2 C18 -34.39(10)
C31 Al2 N2 C18 102.63(9)
Al1 O1 C1 C10 28.75(15)
Al1 O1 C1 C2 -154.11(8)
O1 C1 C2 C3 12.86(16)
C10 C1 C2 C3 -169.88(11)
O1 C1 C2 C7 -165.73(10)
C10 C1 C2 C7 11.53(17)
C7 C2 C3 C4 -0.27(18)
C1 C2 C3 C4 -178.86(11)
C2 C3 C4 C5 0.61(18)
C3 C4 C5 C6 -0.31(19)
C4 C5 C6 C7 -0.34(19)
C5 C6 C7 C2 0.68(18)
C5 C6 C7 C8 177.33(11)
C3 C2 C7 C6 -0.37(17)
C1 C2 C7 C6 178.21(10)
C3 C2 C7 C8 -177.06(11)
C1 C2 C7 C8 1.52(16)
C6 C7 C8 C9 153.50(11)
C2 C7 C8 C9 -29.89(15)
C7 C8 C9 C10 45.08(14)
O1 C1 C10 C11 8.58(18)
C2 C1 C10 C11 -168.44(10)
O1 C1 C10 C9 -176.59(11)
C2 C1 C10 C9 6.39(17)
C8 C9 C10 C1 -35.02(16)
C8 C9 C10 C11 139.89(11)
C12 N1 C11 C10 171.64(11)
Al1 N1 C11 C10 -4.74(16)
C1 C10 C11 N1 -20.65(19)
C9 C10 C11 N1 164.52(11)
C11 N1 C12 C15 91.34(12)
Al1 N1 C12 C15 -92.51(11)
N1 C12 C15 C17 -71.98(12)
N1 C12 C15 C16 49.81(13)
N1 C12 C15 C18 168.63(9)
C19 N2 C18 C15 90.45(13)
Al2 N2 C18 C15 -92.88(11)
C17 C15 C18 N2 47.80(13)
C16 C15 C18 N2 -73.98(12)
C12 C15 C18 N2 167.16(9)
C18 N2 C19 C20 172.57(11)
Al2 N2 C19 C20 -4.30(16)
N2 C19 C20 C29 -19.44(19)
N2 C19 C20 C21 164.60(11)
C29 C20 C21 C22 -35.54(16)
C19 C20 C21 C22 140.51(11)
C20 C21 C22 C23 45.26(14)
C21 C22 C23 C24 154.54(11)
C21 C22 C23 C28 -29.01(15)
C28 C23 C24 C25 0.34(18)
C22 C23 C24 C25 176.84(11)
C23 C24 C25 C26 0.44(19)
C24 C25 C26 C27 -0.45(19)
C25 C26 C27 C28 -0.32(18)
C24 C23 C28 C27 -1.10(17)
C22 C23 C28 C27 -177.66(11)
C24 C23 C28 C29 176.58(10)
C22 C23 C28 C29 0.02(16)
C26 C27 C28 C23 1.10(18)
C26 C27 C28 C29 -176.59(11)
Al2 O2 C29 C20 27.91(15)
Al2 O2 C29 C28 -154.90(8)
C19 C20 C29 O2 7.50(19)
C21 C20 C29 O2 -176.53(11)
C19 C20 C29 C28 -169.56(10)
C21 C20 C29 C28 6.40(17)
C23 C28 C29 O2 -164.74(10)
C27 C28 C29 O2 12.96(16)
C23 C28 C29 C20 12.56(17)
C27 C28 C29 C20 -169.75(11)
